data_7718785
loop_
_publ_author_name
'Koshenskova, Kseniya A.'
'Tigai, Yana A.'
'Nebykov, Denis N.'
'Lagutina, Anastasia V.'
'Mokhov, Vladimir M.'
'Dolgushin, Fedor M.'
'Razvorotneva, Lada S.'
'Efimov, Nikolay N.'
'Babeshkin, Konstantin A.'
'Gogoleva, Natalia V.'
'Imshennik, Vladimir K.'
'Novichikhin, Sergey V.'
'Eremenko, Igor L.'
'Lutsenko, Irina A.'

_publ_section_title
;
 Trinuclear [FeIII2-Mg<sup>II</sup>] compounds with aminopyridines as
 precursors for supported C&#xe001;C bond hydrogenation catalysts at
 atmospheric pressure in a plug-flow reactor.
;
_journal_issue 23
_journal_name_full 'Dalton transactions (Cambridge, England : 2003)'
_journal_page_first 9329
_journal_page_last 9337
_journal_paper_doi 10.1039/d5dt00653h
_journal_volume 54
_journal_year 2025
_chemical_formula_sum 'C35 H62 Fe2 Mg N2 O14'
_chemical_formula_weight 870.87
_space_group_crystal_system monoclinic
_space_group_IT_number 14
_space_group_name_Hall '-P 2ybc'
_space_group_name_H-M_alt 'P 1 21/c 1'
_atom_sites_solution_hydrogens mixed
_atom_sites_solution_primary direct
_audit_creation_method SHELXL-2014/7
_audit_update_record
;
2025-03-08 deposited with the CCDC.	2025-05-09 downloaded from the CCDC.
;
_cell_angle_alpha 90
_cell_angle_beta 105.541(2)
_cell_angle_gamma 90
_cell_formula_units_Z 4
_cell_length_a 11.9210(4)
_cell_length_b 22.5802(8)
_cell_length_c 17.5040(5)
_cell_measurement_reflns_used 9936
_cell_measurement_temperature 100(2)
_cell_measurement_theta_max 36.27
_cell_measurement_theta_min 2.56
_cell_volume 4539.4(3)
_computing_cell_refinement 'Bruker SAINT'
_computing_data_collection 'Bruker APEX2'
_computing_data_reduction 'Bruker SAINT'
_computing_molecular_graphics 'Bruker SHELXTL'
_computing_publication_material 'Bruker SHELXTL'
_computing_structure_refinement 'SHELXL-2018/3 (Sheldrick, 2018)'
_computing_structure_solution 'SHELXS-97 (Sheldrick, 2008)'
_diffrn_ambient_temperature 100(2)
_diffrn_measured_fraction_theta_full 1.000
_diffrn_measured_fraction_theta_max 0.999
_diffrn_measurement_device_type 'Bruker D8 Quest'
_diffrn_measurement_method '\f and \w scans'
_diffrn_radiation_type MoK\a
_diffrn_radiation_wavelength 0.71073
_diffrn_reflns_av_R_equivalents 0.0553
_diffrn_reflns_av_unetI/netI 0.0282
_diffrn_reflns_Laue_measured_fraction_full 1.000
_diffrn_reflns_Laue_measured_fraction_max 0.999
_diffrn_reflns_limit_h_max 15
_diffrn_reflns_limit_h_min -16
_diffrn_reflns_limit_k_max 31
_diffrn_reflns_limit_k_min -30
_diffrn_reflns_limit_l_max 24
_diffrn_reflns_limit_l_min -24
_diffrn_reflns_number 120665
_diffrn_reflns_point_group_measured_fraction_full 1.000
_diffrn_reflns_point_group_measured_fraction_max 0.999
_diffrn_reflns_theta_full 25.242
_diffrn_reflns_theta_max 30.000
_diffrn_reflns_theta_min 1.804
_exptl_absorpt_coefficient_mu 0.712
_exptl_absorpt_correction_T_max 0.932
_exptl_absorpt_correction_T_min 0.842
_exptl_absorpt_correction_type multi-scan
_exptl_absorpt_process_details
;
SADABS-2016/2 (Bruker,2016/2) was used for absorption correction.
wR2(int) was 0.1079 before and 0.0651 after correction.
The Ratio of minimum to maximum transmission is 0.9031.
The \l/2 correction factor is Not present.
;
_exptl_crystal_colour orange
_exptl_crystal_density_diffrn 1.274
_exptl_crystal_description prism
_exptl_crystal_F_000 1848
_exptl_crystal_size_max 0.200
_exptl_crystal_size_mid 0.100
_exptl_crystal_size_min 0.100
_refine_diff_density_max 0.536
_refine_diff_density_min -0.539
_refine_diff_density_rms 0.061
_refine_ls_extinction_method none
_refine_ls_goodness_of_fit_ref 1.043
_refine_ls_hydrogen_treatment mixed
_refine_ls_matrix_type full
_refine_ls_number_parameters 534
_refine_ls_number_reflns 13224
_refine_ls_number_restraints 2
_refine_ls_restrained_S_all 1.045
_refine_ls_R_factor_all 0.0399
_refine_ls_R_factor_gt 0.0317
_refine_ls_shift/su_max 0.002
_refine_ls_shift/su_mean 0.000
_refine_ls_structure_factor_coef Fsqd
_refine_ls_weighting_details 'w=1/[\s^2^(Fo^2^)+(0.0303P)^2^+3.2905P] where P=(Fo^2^+2Fc^2^)/3'
_refine_ls_weighting_scheme calc
_refine_ls_wR_factor_gt 0.0764
_refine_ls_wR_factor_ref 0.0819
_reflns_Friedel_coverage 0.000
_reflns_number_gt 11403
_reflns_number_total 13224
_reflns_threshold_expression 'I > 2\s(I)'
_cod_data_source_file d5dt00653h2.cif
_cod_data_source_block 1_a
_cod_depositor_comments 'Adding full bibliography for 7718784--7718785.cif.'
_cod_original_sg_symbol_H-M 'P 21/c'
_cod_database_code 7718785
_shelx_shelxl_version_number 2014/7
_shelx_space_group_comment
;
The symmetry employed for this shelxl refinement is uniquely defined
by the following loop, which should always be used as a source of
symmetry information in preference to the above space-group names.
They are only intended as comments.
;
_shelx_estimated_absorpt_t_min 0.871
_shelx_estimated_absorpt_t_max 0.932

loop_
_space_group_symop_operation_xyz
'x, y, z'
'-x, y+1/2, -z+1/2'
'-x, -y, -z'
'x, -y-1/2, z-1/2'

loop_
_atom_site_label
_atom_site_type_symbol
_atom_site_fract_x
_atom_site_fract_y
_atom_site_fract_z
_atom_site_U_iso_or_equiv
_atom_site_adp_type
_atom_site_occupancy
_atom_site_site_symmetry_order
_atom_site_calc_flag
_atom_site_refinement_flags_posn
_atom_site_refinement_flags_adp
_atom_site_refinement_flags_occupancy
_atom_site_disorder_assembly
_atom_site_disorder_group
Fe1 Fe 0.34837(2) 0.31921(2) 0.33888(2) 0.01039(4) Uani 1 1 d . . . . .
Fe2 Fe 0.33644(2) 0.39347(2) 0.18326(2) 0.01284(5) Uani 1 1 d . . . . .
Mg1 Mg 0.42238(4) 0.46381(2) 0.35348(2) 0.00944(8) Uani 1 1 d . . . . .
O1 O 0.19033(9) 0.29960(5) 0.26405(6) 0.0205(2) Uani 1 1 d . . . . .
O2 O 0.17730(10) 0.35297(5) 0.15456(6) 0.0215(2) Uani 1 1 d . . . . .
O3 O 0.42531(10) 0.26574(4) 0.27421(6) 0.0203(2) Uani 1 1 d . . . . .
O4 O 0.41045(10) 0.31714(4) 0.16281(6) 0.0207(2) Uani 1 1 d . . . . .
O5 O 0.26001(9) 0.35388(4) 0.41078(6) 0.01736(19) Uani 1 1 d . . . . .
O6 O 0.31962(9) 0.44783(4) 0.43130(6) 0.01713(19) Uani 1 1 d . . . . .
O7 O 0.50655(9) 0.32166(4) 0.41728(6) 0.01695(19) Uani 1 1 d . . . . .
O8 O 0.55711(9) 0.41715(4) 0.43105(6) 0.01678(19) Uani 1 1 d . . . . .
O9 O 0.24664(10) 0.47021(5) 0.16310(6) 0.0223(2) Uani 1 1 d . . . . .
O10 O 0.28854(9) 0.51311(4) 0.28240(6) 0.0180(2) Uani 1 1 d . . . . .
O11 O 0.47789(10) 0.43606(5) 0.16979(6) 0.0220(2) Uani 1 1 d . . . . .
O12 O 0.53508(9) 0.48438(5) 0.28518(6) 0.0187(2) Uani 1 1 d . . . . .
O13 O 0.36738(8) 0.38917(4) 0.29023(5) 0.01128(17) Uani 1 1 d . . . . .
O1W O 0.48235(10) 0.53899(4) 0.42252(6) 0.01466(19) Uani 1 1 d . . . . .
H1WA H 0.451(2) 0.5504(10) 0.4545(14) 0.041(6) Uiso 1 1 d . . . . .
H1WB H 0.543(2) 0.5395(11) 0.4423(15) 0.049(8) Uiso 1 1 d . . . . .
N1 N 0.32429(10) 0.23648(5) 0.39938(6) 0.0140(2) Uani 1 1 d . . . . .
N2 N 0.28768(13) 0.09371(6) 0.54413(7) 0.0197(2) Uani 1 1 d . . . . .
H2A H 0.216(2) 0.0810(9) 0.5371(12) 0.031(5) Uiso 1 1 d . . . . .
H2B H 0.3362(19) 0.0639(10) 0.5444(12) 0.031(5) Uiso 1 1 d . . . . .
C1 C 0.13478(12) 0.32080(6) 0.19841(8) 0.0153(2) Uani 1 1 d . . . . .
C2 C 0.00465(13) 0.30610(7) 0.17165(9) 0.0204(3) Uani 1 1 d . . . . .
C3 C -0.00966(16) 0.23937(8) 0.16820(12) 0.0351(4) Uani 1 1 d . . . . .
H3A H -0.0927 0.2294 0.1546 0.053 Uiso 1 1 calc R U . . .
H3B H 0.0294 0.2223 0.2200 0.053 Uiso 1 1 calc R U . . .
H3C H 0.0251 0.2232 0.1278 0.053 Uiso 1 1 calc R U . . .
C4 C -0.04947(17) 0.33191(12) 0.23441(14) 0.0513(6) Uani 1 1 d . . . . .
H4A H -0.1333 0.3239 0.2194 0.077 Uiso 1 1 calc R U . . .
H4B H -0.0364 0.3748 0.2381 0.077 Uiso 1 1 calc R U . . .
H4C H -0.0133 0.3136 0.2859 0.077 Uiso 1 1 calc R U . . .
C5 C -0.05348(17) 0.33375(9) 0.09147(12) 0.0431(5) Uani 1 1 d . . . . .
H5A H -0.1372 0.3254 0.0774 0.065 Uiso 1 1 calc R U . . .
H5B H -0.0196 0.3170 0.0510 0.065 Uiso 1 1 calc R U . . .
H5C H -0.0411 0.3767 0.0944 0.065 Uiso 1 1 calc R U . . .
C6 C 0.44486(12) 0.27344(6) 0.20798(8) 0.0146(2) Uani 1 1 d . . . . .
C7 C 0.51529(14) 0.22644(7) 0.17834(8) 0.0206(3) Uani 1 1 d . . . . .
C8 C 0.5614(2) 0.17958(9) 0.24087(11) 0.0451(6) Uani 1 1 d . . . . .
H8A H 0.4962 0.1609 0.2559 0.068 Uiso 1 1 calc R U . . .
H8B H 0.6139 0.1980 0.2876 0.068 Uiso 1 1 calc R U . . .
H8C H 0.6040 0.1495 0.2195 0.068 Uiso 1 1 calc R U . . .
C9 C 0.43616(19) 0.19842(8) 0.10433(10) 0.0356(4) Uani 1 1 d . . . . .
H9A H 0.3713 0.1784 0.1181 0.053 Uiso 1 1 calc R U . . .
H9B H 0.4805 0.1696 0.0824 0.053 Uiso 1 1 calc R U . . .
H9C H 0.4057 0.2293 0.0648 0.053 Uiso 1 1 calc R U . . .
C10 C 0.6168(2) 0.25828(11) 0.15649(16) 0.0516(6) Uani 1 1 d . . . . .
H10A H 0.6616 0.2295 0.1347 0.077 Uiso 1 1 calc R U . . .
H10B H 0.6676 0.2766 0.2040 0.077 Uiso 1 1 calc R U . . .
H10C H 0.5858 0.2889 0.1168 0.077 Uiso 1 1 calc R U . . .
C11 C 0.25478(11) 0.40556(6) 0.43772(7) 0.0125(2) Uani 1 1 d . . . . .
C12 C 0.15924(12) 0.41649(6) 0.47950(8) 0.0160(2) Uani 1 1 d . . . . .
C13 C 0.10497(14) 0.35854(7) 0.49710(10) 0.0248(3) Uani 1 1 d . . . . .
H13A H 0.0674 0.3385 0.4472 0.037 Uiso 1 1 calc R U . . .
H13B H 0.0469 0.3670 0.5260 0.037 Uiso 1 1 calc R U . . .
H13C H 0.1659 0.3329 0.5294 0.037 Uiso 1 1 calc R U . . .
C14 C 0.06639(13) 0.45456(7) 0.42275(9) 0.0233(3) Uani 1 1 d . . . . .
H14A H 0.1010 0.4922 0.4131 0.035 Uiso 1 1 calc R U . . .
H14B H 0.0022 0.4622 0.4465 0.035 Uiso 1 1 calc R U . . .
H14C H 0.0368 0.4335 0.3724 0.035 Uiso 1 1 calc R U . . .
C15 C 0.21088(14) 0.45019(7) 0.55686(8) 0.0220(3) Uani 1 1 d . . . . .
H15A H 0.2721 0.4262 0.5918 0.033 Uiso 1 1 calc R U . . .
H15B H 0.1495 0.4582 0.5832 0.033 Uiso 1 1 calc R U . . .
H15C H 0.2441 0.4877 0.5451 0.033 Uiso 1 1 calc R U . . .
C16 C 0.58063(11) 0.36286(6) 0.43445(7) 0.0120(2) Uani 1 1 d . . . . .
C17 C 0.70940(12) 0.34533(6) 0.45976(8) 0.0161(2) Uani 1 1 d . . . . .
C18 C 0.76191(14) 0.36855(8) 0.39441(10) 0.0263(3) Uani 1 1 d . . . . .
H18A H 0.7216 0.3503 0.3437 0.039 Uiso 1 1 calc R U . . .
H18B H 0.8448 0.3585 0.4075 0.039 Uiso 1 1 calc R U . . .
H18C H 0.7528 0.4117 0.3904 0.039 Uiso 1 1 calc R U . . .
C19 C 0.76781(13) 0.37557(7) 0.53884(9) 0.0233(3) Uani 1 1 d . . . . .
H19A H 0.7580 0.4186 0.5329 0.035 Uiso 1 1 calc R U . . .
H19B H 0.8510 0.3659 0.5544 0.035 Uiso 1 1 calc R U . . .
H19C H 0.7318 0.3616 0.5797 0.035 Uiso 1 1 calc R U . . .
C20 C 0.72515(15) 0.27829(7) 0.46641(10) 0.0269(3) Uani 1 1 d . . . . .
H20A H 0.6905 0.2632 0.5074 0.040 Uiso 1 1 calc R U . . .
H20B H 0.8084 0.2687 0.4807 0.040 Uiso 1 1 calc R U . . .
H20C H 0.6867 0.2599 0.4154 0.040 Uiso 1 1 calc R U . . .
C21 C 0.23152(12) 0.50922(6) 0.21199(8) 0.0148(2) Uani 1 1 d . . . . .
C22 C 0.13476(14) 0.55430(7) 0.17732(9) 0.0220(3) Uani 1 1 d . . . . .
C23 C 0.1733(2) 0.59088(9) 0.11494(12) 0.0408(5) Uani 1 1 d . . . . .
H23A H 0.1131 0.6202 0.0917 0.061 Uiso 1 1 calc R U . . .
H23B H 0.1849 0.5646 0.0732 0.061 Uiso 1 1 calc R U . . .
H23C H 0.2464 0.6113 0.1401 0.061 Uiso 1 1 calc R U . . .
C24 C 0.02362(17) 0.52075(10) 0.13663(15) 0.0457(5) Uani 1 1 d . . . . .
H24A H 0.0020 0.4946 0.1751 0.069 Uiso 1 1 calc R U . . .
H24B H 0.0369 0.4970 0.0930 0.069 Uiso 1 1 calc R U . . .
H24C H -0.0394 0.5491 0.1157 0.069 Uiso 1 1 calc R U . . .
C25 C 0.1147(2) 0.59496(10) 0.24130(12) 0.0453(6) Uani 1 1 d . . . . .
H25A H 0.0548 0.6242 0.2174 0.068 Uiso 1 1 calc R U . . .
H25B H 0.1874 0.6154 0.2673 0.068 Uiso 1 1 calc R U . . .
H25C H 0.0888 0.5716 0.2806 0.068 Uiso 1 1 calc R U . . .
C26 C 0.54492(12) 0.47138(6) 0.21818(8) 0.0156(2) Uani 1 1 d . . . . .
C27 C 0.64527(14) 0.49865(7) 0.19021(9) 0.0227(3) Uani 1 1 d D . . . .
C28 C 0.6333(2) 0.48821(10) 0.10326(12) 0.0346(4) Uani 0.876(3) 1 d . . P A 1
H28A H 0.6339 0.4455 0.0931 0.052 Uiso 0.876(3) 1 calc R U P A 1
H28B H 0.6984 0.5071 0.0884 0.052 Uiso 0.876(3) 1 calc R U P A 1
H28C H 0.5598 0.5053 0.0718 0.052 Uiso 0.876(3) 1 calc R U P A 1
C29 C 0.6464(2) 0.56655(10) 0.20541(12) 0.0346(4) Uani 0.876(3) 1 d . . P A 1
H29A H 0.5749 0.5842 0.1719 0.052 Uiso 0.876(3) 1 calc R U P A 1
H29B H 0.7141 0.5843 0.1926 0.052 Uiso 0.876(3) 1 calc R U P A 1
H29C H 0.6507 0.5739 0.2613 0.052 Uiso 0.876(3) 1 calc R U P A 1
C30 C 0.75960(18) 0.47385(11) 0.24126(13) 0.0363(5) Uani 0.876(3) 1 d . . P A 1
H30A H 0.7648 0.4811 0.2973 0.055 Uiso 0.876(3) 1 calc R U P A 1
H30B H 0.8248 0.4934 0.2273 0.055 Uiso 0.876(3) 1 calc R U P A 1
H30C H 0.7628 0.4311 0.2321 0.055 Uiso 0.876(3) 1 calc R U P A 1
C28' C 0.7365(10) 0.5264(7) 0.2548(7) 0.0363(5) Uani 0.124(3) 1 d D . P A 2
H28D H 0.7063 0.5630 0.2718 0.055 Uiso 0.124(3) 1 calc R U P A 2
H28E H 0.8047 0.5354 0.2356 0.055 Uiso 0.124(3) 1 calc R U P A 2
H28F H 0.7591 0.4990 0.2997 0.055 Uiso 0.124(3) 1 calc R U P A 2
C29' C 0.6984(18) 0.4398(5) 0.1651(13) 0.056(4) Uani 0.124(3) 1 d D . P A 2
H29D H 0.6886 0.4073 0.1998 0.084 Uiso 0.124(3) 1 calc R U P A 2
H29E H 0.7815 0.4457 0.1700 0.084 Uiso 0.124(3) 1 calc R U P A 2
H29F H 0.6582 0.4301 0.1100 0.084 Uiso 0.124(3) 1 calc R U P A 2
C30' C 0.5871(18) 0.5285(9) 0.1146(14) 0.056(4) Uani 0.124(3) 1 d . . P A 2
H30D H 0.5395 0.4998 0.0779 0.084 Uiso 0.124(3) 1 calc R U P A 2
H30E H 0.6461 0.5452 0.0910 0.084 Uiso 0.124(3) 1 calc R U P A 2
H30F H 0.5373 0.5605 0.1248 0.084 Uiso 0.124(3) 1 calc R U P A 2
C31 C 0.41349(13) 0.19974(6) 0.43037(8) 0.0160(2) Uani 1 1 d . . . . .
H31 H 0.4861 0.2071 0.4194 0.019 Uiso 1 1 calc R U . . .
C32 C 0.40463(13) 0.15171(6) 0.47747(8) 0.0184(3) Uani 1 1 d . . . . .
H32 H 0.4701 0.1270 0.4986 0.022 Uiso 1 1 calc R U . . .
C33 C 0.29882(13) 0.14015(6) 0.49345(7) 0.0170(3) Uani 1 1 d . . . . .
C34 C 0.20543(13) 0.17733(6) 0.46071(8) 0.0188(3) Uani 1 1 d . . . . .
H34 H 0.1314 0.1705 0.4698 0.023 Uiso 1 1 calc R U . . .
C35 C 0.22229(13) 0.22459(6) 0.41457(8) 0.0172(3) Uani 1 1 d . . . . .
H35 H 0.1581 0.2499 0.3925 0.021 Uiso 1 1 calc R U . . .

loop_
_atom_site_aniso_label
_atom_site_aniso_U_11
_atom_site_aniso_U_22
_atom_site_aniso_U_33
_atom_site_aniso_U_23
_atom_site_aniso_U_13
_atom_site_aniso_U_12
Fe1 0.01190(9) 0.00996(8) 0.00954(8) 0.00040(6) 0.00327(6) 0.00015(6)
Fe2 0.01793(10) 0.01134(9) 0.00915(8) -0.00047(6) 0.00346(7) 0.00093(7)
Mg1 0.0117(2) 0.00932(19) 0.00740(18) 0.00047(14) 0.00264(15) 0.00056(15)
O1 0.0194(5) 0.0190(5) 0.0181(5) 0.0048(4) -0.0038(4) -0.0059(4)
O2 0.0217(5) 0.0262(5) 0.0138(4) 0.0014(4) -0.0003(4) -0.0060(4)
O3 0.0332(6) 0.0137(5) 0.0182(5) 0.0013(4) 0.0142(4) 0.0055(4)
O4 0.0336(6) 0.0171(5) 0.0123(4) 0.0007(4) 0.0077(4) 0.0095(4)
O5 0.0218(5) 0.0134(4) 0.0212(5) -0.0015(4) 0.0132(4) -0.0005(4)
O6 0.0208(5) 0.0165(5) 0.0169(4) -0.0040(4) 0.0100(4) -0.0043(4)
O7 0.0137(5) 0.0167(5) 0.0181(5) 0.0060(4) 0.0003(4) -0.0015(4)
O8 0.0176(5) 0.0146(4) 0.0151(4) -0.0016(3) -0.0009(4) 0.0027(4)
O9 0.0365(6) 0.0172(5) 0.0123(4) 0.0001(4) 0.0047(4) 0.0105(4)
O10 0.0209(5) 0.0157(5) 0.0148(4) -0.0015(3) 0.0002(4) 0.0046(4)
O11 0.0268(6) 0.0270(6) 0.0139(4) -0.0027(4) 0.0085(4) -0.0086(4)
O12 0.0214(5) 0.0220(5) 0.0151(4) -0.0021(4) 0.0090(4) -0.0048(4)
O13 0.0150(4) 0.0102(4) 0.0088(4) 0.0004(3) 0.0034(3) 0.0000(3)
O1W 0.0157(5) 0.0149(5) 0.0132(4) -0.0021(3) 0.0036(4) -0.0013(4)
N1 0.0174(6) 0.0132(5) 0.0112(5) 0.0002(4) 0.0035(4) -0.0006(4)
N2 0.0320(7) 0.0146(6) 0.0122(5) 0.0014(4) 0.0054(5) -0.0036(5)
C1 0.0162(6) 0.0120(6) 0.0154(6) -0.0037(4) 0.0004(5) -0.0005(5)
C2 0.0163(7) 0.0214(7) 0.0203(7) -0.0030(5) -0.0004(5) -0.0035(5)
C3 0.0276(9) 0.0251(8) 0.0462(10) -0.0012(7) -0.0013(8) -0.0108(7)
C4 0.0204(9) 0.0789(17) 0.0538(13) -0.0314(12) 0.0085(9) 0.0008(9)
C5 0.0284(9) 0.0429(11) 0.0428(11) 0.0148(9) -0.0168(8) -0.0106(8)
C6 0.0167(6) 0.0143(6) 0.0128(5) -0.0032(4) 0.0039(5) 0.0012(5)
C7 0.0257(7) 0.0210(7) 0.0151(6) -0.0025(5) 0.0059(5) 0.0098(6)
C8 0.0699(15) 0.0410(11) 0.0235(8) 0.0052(7) 0.0110(9) 0.0393(10)
C9 0.0520(12) 0.0241(8) 0.0243(8) -0.0108(6) -0.0008(8) 0.0113(8)
C10 0.0367(11) 0.0540(13) 0.0759(16) -0.0123(12) 0.0352(11) 0.0055(10)
C11 0.0115(6) 0.0160(6) 0.0094(5) -0.0003(4) 0.0018(4) 0.0015(4)
C12 0.0139(6) 0.0190(6) 0.0171(6) -0.0023(5) 0.0074(5) 0.0011(5)
C13 0.0196(7) 0.0271(8) 0.0335(8) -0.0001(6) 0.0171(6) -0.0028(6)
C14 0.0163(7) 0.0267(8) 0.0257(7) -0.0035(6) 0.0034(6) 0.0068(5)
C15 0.0212(7) 0.0303(8) 0.0164(6) -0.0057(5) 0.0083(5) 0.0028(6)
C16 0.0128(6) 0.0160(6) 0.0071(5) 0.0011(4) 0.0025(4) 0.0013(4)
C17 0.0122(6) 0.0178(6) 0.0173(6) 0.0020(5) 0.0023(5) 0.0023(5)
C18 0.0191(7) 0.0360(9) 0.0264(8) 0.0006(6) 0.0108(6) -0.0006(6)
C19 0.0177(7) 0.0283(8) 0.0193(7) 0.0012(6) -0.0033(5) -0.0014(6)
C20 0.0230(8) 0.0208(7) 0.0337(8) 0.0028(6) 0.0019(6) 0.0096(6)
C21 0.0187(6) 0.0112(5) 0.0147(6) 0.0017(4) 0.0046(5) 0.0019(5)
C22 0.0240(7) 0.0186(7) 0.0188(6) -0.0025(5) -0.0025(5) 0.0087(5)
C23 0.0571(13) 0.0273(9) 0.0339(9) 0.0141(7) 0.0051(9) 0.0106(8)
C24 0.0221(9) 0.0445(12) 0.0627(14) -0.0117(10) -0.0020(9) 0.0040(8)
C25 0.0535(13) 0.0446(11) 0.0304(9) -0.0088(8) -0.0016(9) 0.0344(10)
C26 0.0167(6) 0.0171(6) 0.0139(6) 0.0036(5) 0.0058(5) 0.0016(5)
C27 0.0221(7) 0.0323(8) 0.0159(6) 0.0061(6) 0.0086(5) -0.0034(6)
C28 0.0455(9) 0.0389(8) 0.0234(7) 0.0004(5) 0.0162(6) -0.0172(7)
C29 0.0455(9) 0.0389(8) 0.0234(7) 0.0004(5) 0.0162(6) -0.0172(7)
C30 0.0211(9) 0.0557(14) 0.0355(11) 0.0150(10) 0.0134(8) 0.0025(9)
C28' 0.0211(9) 0.0557(14) 0.0355(11) 0.0150(10) 0.0134(8) 0.0025(9)
C29' 0.052(8) 0.046(7) 0.088(11) 0.026(7) 0.048(8) -0.003(6)
C30' 0.052(8) 0.046(7) 0.088(11) 0.026(7) 0.048(8) -0.003(6)
C31 0.0203(7) 0.0143(6) 0.0141(6) 0.0006(5) 0.0056(5) 0.0008(5)
C32 0.0254(7) 0.0152(6) 0.0143(6) 0.0015(5) 0.0049(5) 0.0022(5)
C33 0.0281(7) 0.0132(6) 0.0090(5) -0.0005(4) 0.0040(5) -0.0037(5)
C34 0.0219(7) 0.0184(6) 0.0166(6) 0.0025(5) 0.0060(5) -0.0044(5)
C35 0.0183(7) 0.0170(6) 0.0157(6) 0.0029(5) 0.0035(5) -0.0008(5)

loop_
_atom_type_symbol
_atom_type_description
_atom_type_scat_dispersion_real
_atom_type_scat_dispersion_imag
_atom_type_scat_source
C C 0.0033 0.0016 'International Tables Vol C Tables 4.2.6.8 and 6.1.1.4'
H H 0.0000 0.0000 'International Tables Vol C Tables 4.2.6.8 and 6.1.1.4'
Fe Fe 0.3463 0.8444 'International Tables Vol C Tables 4.2.6.8 and 6.1.1.4'
Mg Mg 0.0486 0.0363 'International Tables Vol C Tables 4.2.6.8 and 6.1.1.4'
N N 0.0061 0.0033 'International Tables Vol C Tables 4.2.6.8 and 6.1.1.4'
O O 0.0106 0.0060 'International Tables Vol C Tables 4.2.6.8 and 6.1.1.4'

loop_
_geom_angle_atom_site_label_1
_geom_angle_atom_site_label_2
_geom_angle_atom_site_label_3
_geom_angle
_geom_angle_site_symmetry_1
_geom_angle_site_symmetry_3
_geom_angle_publ_flag
O13 Fe1 O5 96.09(4) . . ?
O13 Fe1 O7 94.76(4) . . ?
O5 Fe1 O7 96.61(4) . . ?
O13 Fe1 O3 97.03(4) . . ?
O5 Fe1 O3 166.57(4) . . ?
O7 Fe1 O3 85.18(4) . . ?
O13 Fe1 O1 95.55(4) . . ?
O5 Fe1 O1 86.42(5) . . ?
O7 Fe1 O1 168.89(4) . . ?
O3 Fe1 O1 89.45(5) . . ?
O13 Fe1 N1 178.66(4) . . ?
O5 Fe1 N1 82.61(4) . . ?
O7 Fe1 N1 85.10(4) . . ?
O3 Fe1 N1 84.29(4) . . ?
O1 Fe1 N1 84.70(4) . . ?
O13 Fe2 O11 101.66(4) . . ?
O13 Fe2 O4 99.23(4) . . ?
O11 Fe2 O4 88.13(5) . . ?
O13 Fe2 O9 100.27(4) . . ?
O11 Fe2 O9 89.48(5) . . ?
O4 Fe2 O9 160.43(4) . . ?
O13 Fe2 O2 98.55(4) . . ?
O11 Fe2 O2 159.76(4) . . ?
O4 Fe2 O2 89.74(5) . . ?
O9 Fe2 O2 85.83(5) . . ?
O13 Fe2 N2 175.34(4) . 4_565 ?
O11 Fe2 N2 78.64(5) . 4_565 ?
O4 Fe2 N2 85.42(4) . 4_565 ?
O9 Fe2 N2 75.07(4) . 4_565 ?
O2 Fe2 N2 81.13(5) . 4_565 ?
O13 Fe2 Mg1 33.03(3) . . ?
O11 Fe2 Mg1 78.90(3) . . ?
O4 Fe2 Mg1 122.00(3) . . ?
O9 Fe2 Mg1 76.44(3) . . ?
O2 Fe2 Mg1 118.83(3) . . ?
N2 Fe2 Mg1 143.58(3) 4_565 . ?
O13 Mg1 O10 91.98(4) . . ?
O13 Mg1 O12 92.07(4) . . ?
O10 Mg1 O12 92.70(5) . . ?
O13 Mg1 O8 90.89(4) . . ?
O10 Mg1 O8 176.57(4) . . ?
O12 Mg1 O8 89.07(4) . . ?
O13 Mg1 O6 92.98(4) . . ?
O10 Mg1 O6 89.57(5) . . ?
O12 Mg1 O6 174.39(5) . . ?
O8 Mg1 O6 88.40(4) . . ?
O13 Mg1 O1W 177.84(4) . . ?
O10 Mg1 O1W 89.99(4) . . ?
O12 Mg1 O1W 88.71(4) . . ?
O8 Mg1 O1W 87.11(4) . . ?
O6 Mg1 O1W 86.16(4) . . ?
O13 Mg1 Fe2 29.16(3) . . ?
O10 Mg1 Fe2 73.25(3) . . ?
O12 Mg1 Fe2 71.27(3) . . ?
O8 Mg1 Fe2 110.12(3) . . ?
O6 Mg1 Fe2 114.32(3) . . ?
O1W Mg1 Fe2 152.78(3) . . ?
C1 O1 Fe1 132.52(9) . . ?
C1 O2 Fe2 127.42(9) . . ?
C6 O3 Fe1 130.94(9) . . ?
C6 O4 Fe2 130.01(9) . . ?
C11 O5 Fe1 132.87(9) . . ?
C11 O6 Mg1 132.30(9) . . ?
C16 O7 Fe1 130.55(9) . . ?
C16 O8 Mg1 130.26(9) . . ?
C21 O9 Fe2 129.81(9) . . ?
C21 O10 Mg1 133.56(9) . . ?
C26 O11 Fe2 128.10(9) . . ?
C26 O12 Mg1 136.78(10) . . ?
Fe2 O13 Fe1 120.59(5) . . ?
Fe2 O13 Mg1 117.81(5) . . ?
Fe1 O13 Mg1 121.59(5) . . ?
Mg1 O1W H1WA 121.0(17) . . ?
Mg1 O1W H1WB 116(2) . . ?
H1WA O1W H1WB 105(3) . . ?
C35 N1 C31 117.30(12) . . ?
C35 N1 Fe1 120.48(9) . . ?
C31 N1 Fe1 121.78(9) . . ?
C33 N2 Fe2 121.40(9) . 4_566 ?
C33 N2 H2A 114.1(14) . . ?
Fe2 N2 H2A 98.4(14) 4_566 . ?
C33 N2 H2B 113.4(14) . . ?
Fe2 N2 H2B 96.2(13) 4_566 . ?
H2A N2 H2B 111.2(19) . . ?
O1 C1 O2 125.30(13) . . ?
O1 C1 C2 116.07(13) . . ?
O2 C1 C2 118.63(12) . . ?
C3 C2 C5 110.63(14) . . ?
C3 C2 C4 110.03(17) . . ?
C5 C2 C4 109.27(17) . . ?
C3 C2 C1 108.75(13) . . ?
C5 C2 C1 111.50(13) . . ?
C4 C2 C1 106.56(13) . . ?
C2 C3 H3A 109.5 . . ?
C2 C3 H3B 109.5 . . ?
H3A C3 H3B 109.5 . . ?
C2 C3 H3C 109.5 . . ?
H3A C3 H3C 109.5 . . ?
H3B C3 H3C 109.5 . . ?
C2 C4 H4A 109.5 . . ?
C2 C4 H4B 109.5 . . ?
H4A C4 H4B 109.5 . . ?
C2 C4 H4C 109.5 . . ?
H4A C4 H4C 109.5 . . ?
H4B C4 H4C 109.5 . . ?
C2 C5 H5A 109.5 . . ?
C2 C5 H5B 109.5 . . ?
H5A C5 H5B 109.5 . . ?
C2 C5 H5C 109.5 . . ?
H5A C5 H5C 109.5 . . ?
H5B C5 H5C 109.5 . . ?
O3 C6 O4 125.28(12) . . ?
O3 C6 C7 118.21(12) . . ?
O4 C6 C7 116.51(12) . . ?
C8 C7 C9 110.30(15) . . ?
C8 C7 C6 111.45(12) . . ?
C9 C7 C6 107.84(13) . . ?
C8 C7 C10 110.34(17) . . ?
C9 C7 C10 109.38(16) . . ?
C6 C7 C10 107.45(13) . . ?
C7 C8 H8A 109.5 . . ?
C7 C8 H8B 109.5 . . ?
H8A C8 H8B 109.5 . . ?
C7 C8 H8C 109.5 . . ?
H8A C8 H8C 109.5 . . ?
H8B C8 H8C 109.5 . . ?
C7 C9 H9A 109.5 . . ?
C7 C9 H9B 109.5 . . ?
H9A C9 H9B 109.5 . . ?
C7 C9 H9C 109.5 . . ?
H9A C9 H9C 109.5 . . ?
H9B C9 H9C 109.5 . . ?
C7 C10 H10A 109.5 . . ?
C7 C10 H10B 109.5 . . ?
H10A C10 H10B 109.5 . . ?
C7 C10 H10C 109.5 . . ?
H10A C10 H10C 109.5 . . ?
H10B C10 H10C 109.5 . . ?
O6 C11 O5 125.16(12) . . ?
O6 C11 C12 118.47(12) . . ?
O5 C11 C12 116.36(12) . . ?
C13 C12 C11 111.60(11) . . ?
C13 C12 C15 109.82(12) . . ?
C11 C12 C15 109.18(11) . . ?
C13 C12 C14 109.82(12) . . ?
C11 C12 C14 106.31(11) . . ?
C15 C12 C14 110.05(12) . . ?
C12 C13 H13A 109.5 . . ?
C12 C13 H13B 109.5 . . ?
H13A C13 H13B 109.5 . . ?
C12 C13 H13C 109.5 . . ?
H13A C13 H13C 109.5 . . ?
H13B C13 H13C 109.5 . . ?
C12 C14 H14A 109.5 . . ?
C12 C14 H14B 109.5 . . ?
H14A C14 H14B 109.5 . . ?
C12 C14 H14C 109.5 . . ?
H14A C14 H14C 109.5 . . ?
H14B C14 H14C 109.5 . . ?
C12 C15 H15A 109.5 . . ?
C12 C15 H15B 109.5 . . ?
H15A C15 H15B 109.5 . . ?
C12 C15 H15C 109.5 . . ?
H15A C15 H15C 109.5 . . ?
H15B C15 H15C 109.5 . . ?
O8 C16 O7 125.12(12) . . ?
O8 C16 C17 117.39(12) . . ?
O7 C16 C17 117.48(12) . . ?
C20 C17 C16 111.83(12) . . ?
C20 C17 C19 110.86(12) . . ?
C16 C17 C19 108.88(11) . . ?
C20 C17 C18 109.21(13) . . ?
C16 C17 C18 105.86(11) . . ?
C19 C17 C18 110.08(13) . . ?
C17 C18 H18A 109.5 . . ?
C17 C18 H18B 109.5 . . ?
H18A C18 H18B 109.5 . . ?
C17 C18 H18C 109.5 . . ?
H18A C18 H18C 109.5 . . ?
H18B C18 H18C 109.5 . . ?
C17 C19 H19A 109.5 . . ?
C17 C19 H19B 109.5 . . ?
H19A C19 H19B 109.5 . . ?
C17 C19 H19C 109.5 . . ?
H19A C19 H19C 109.5 . . ?
H19B C19 H19C 109.5 . . ?
C17 C20 H20A 109.5 . . ?
C17 C20 H20B 109.5 . . ?
H20A C20 H20B 109.5 . . ?
C17 C20 H20C 109.5 . . ?
H20A C20 H20C 109.5 . . ?
H20B C20 H20C 109.5 . . ?
O10 C21 O9 125.28(13) . . ?
O10 C21 C22 119.94(12) . . ?
O9 C21 C22 114.77(12) . . ?
C25 C22 C24 110.84(17) . . ?
C25 C22 C23 109.65(16) . . ?
C24 C22 C23 108.83(16) . . ?
C25 C22 C21 111.10(12) . . ?
C24 C22 C21 108.76(13) . . ?
C23 C22 C21 107.57(14) . . ?
C22 C23 H23A 109.5 . . ?
C22 C23 H23B 109.5 . . ?
H23A C23 H23B 109.5 . . ?
C22 C23 H23C 109.5 . . ?
H23A C23 H23C 109.5 . . ?
H23B C23 H23C 109.5 . . ?
C22 C24 H24A 109.5 . . ?
C22 C24 H24B 109.5 . . ?
H24A C24 H24B 109.5 . . ?
C22 C24 H24C 109.5 . . ?
H24A C24 H24C 109.5 . . ?
H24B C24 H24C 109.5 . . ?
C22 C25 H25A 109.5 . . ?
C22 C25 H25B 109.5 . . ?
H25A C25 H25B 109.5 . . ?
C22 C25 H25C 109.5 . . ?
H25A C25 H25C 109.5 . . ?
H25B C25 H25C 109.5 . . ?
O12 C26 O11 124.92(13) . . ?
O12 C26 C27 118.91(13) . . ?
O11 C26 C27 116.17(12) . . ?
C28' C27 C30' 124.1(10) . . ?
C28 C27 C30 111.26(17) . . ?
C28' C27 C26 113.7(6) . . ?
C30' C27 C26 104.4(7) . . ?
C28 C27 C26 112.80(14) . . ?
C30 C27 C26 108.44(13) . . ?
C28 C27 C29 108.70(14) . . ?
C30 C27 C29 107.28(16) . . ?
C26 C27 C29 108.17(14) . . ?
C28' C27 C29' 107.4(11) . . ?
C30' C27 C29' 105.1(12) . . ?
C26 C27 C29' 99.0(6) . . ?
C27 C28 H28A 109.5 . . ?
C27 C28 H28B 109.5 . . ?
H28A C28 H28B 109.5 . . ?
C27 C28 H28C 109.5 . . ?
H28A C28 H28C 109.5 . . ?
H28B C28 H28C 109.5 . . ?
C27 C29 H29A 109.5 . . ?
C27 C29 H29B 109.5 . . ?
H29A C29 H29B 109.5 . . ?
C27 C29 H29C 109.5 . . ?
H29A C29 H29C 109.5 . . ?
H29B C29 H29C 109.5 . . ?
C27 C30 H30A 109.5 . . ?
C27 C30 H30B 109.5 . . ?
H30A C30 H30B 109.5 . . ?
C27 C30 H30C 109.5 . . ?
H30A C30 H30C 109.5 . . ?
H30B C30 H30C 109.5 . . ?
C27 C28' H28D 109.5 . . ?
C27 C28' H28E 109.5 . . ?
H28D C28' H28E 109.5 . . ?
C27 C28' H28F 109.5 . . ?
H28D C28' H28F 109.5 . . ?
H28E C28' H28F 109.5 . . ?
C27 C29' H29D 109.5 . . ?
C27 C29' H29E 109.5 . . ?
H29D C29' H29E 109.5 . . ?
C27 C29' H29F 109.5 . . ?
H29D C29' H29F 109.5 . . ?
H29E C29' H29F 109.5 . . ?
C27 C30' H30D 109.5 . . ?
C27 C30' H30E 109.5 . . ?
H30D C30' H30E 109.5 . . ?
C27 C30' H30F 109.5 . . ?
H30D C30' H30F 109.5 . . ?
H30E C30' H30F 109.5 . . ?
N1 C31 C32 123.12(13) . . ?
N1 C31 H31 118.4 . . ?
C32 C31 H31 118.4 . . ?
C31 C32 C33 119.09(13) . . ?
C31 C32 H32 120.5 . . ?
C33 C32 H32 120.5 . . ?
C32 C33 C34 118.31(12) . . ?
C32 C33 N2 120.88(14) . . ?
C34 C33 N2 120.75(14) . . ?
C35 C34 C33 118.72(14) . . ?
C35 C34 H34 120.6 . . ?
C33 C34 H34 120.6 . . ?
N1 C35 C34 123.46(13) . . ?
N1 C35 H35 118.3 . . ?
C34 C35 H35 118.3 . . ?

loop_
_geom_bond_atom_site_label_1
_geom_bond_atom_site_label_2
_geom_bond_distance
_geom_bond_site_symmetry_2
_geom_bond_publ_flag
Fe1 O13 1.8373(9) . ?
Fe1 O5 2.0042(10) . ?
Fe1 O7 2.0138(10) . ?
Fe1 O3 2.0339(10) . ?
Fe1 O1 2.0344(10) . ?
Fe1 N1 2.2037(11) . ?
Fe2 O13 1.8115(9) . ?
Fe2 O11 2.0093(11) . ?
Fe2 O4 2.0114(10) . ?
Fe2 O9 2.0178(10) . ?
Fe2 O2 2.0436(11) . ?
Fe2 N2 2.3651(12) 4_565 ?
Fe2 Mg1 3.2886(5) . ?
Mg1 O13 2.0267(10) . ?
Mg1 O10 2.0662(11) . ?
Mg1 O12 2.0761(11) . ?
Mg1 O8 2.0891(10) . ?
Mg1 O6 2.0930(10) . ?
Mg1 O1W 2.0952(11) . ?
O1 C1 1.2570(16) . ?
O2 C1 1.2581(17) . ?
O3 C6 1.2543(16) . ?
O4 C6 1.2623(16) . ?
O5 C11 1.2663(16) . ?
O6 C11 1.2520(16) . ?
O7 C16 1.2625(16) . ?
O8 C16 1.2554(16) . ?
O9 C21 1.2742(16) . ?
O10 C21 1.2409(16) . ?
O11 C26 1.2764(17) . ?
O12 C26 1.2446(16) . ?
O1W H1WA 0.80(3) . ?
O1W H1WB 0.71(3) . ?
N1 C35 1.3396(18) . ?
N1 C31 1.3431(17) . ?
N2 C33 1.4025(17) . ?
N2 Fe2 2.3652(12) 4_566 ?
N2 H2A 0.88(2) . ?
N2 H2B 0.89(2) . ?
C1 C2 1.532(2) . ?
C2 C3 1.516(2) . ?
C2 C5 1.523(2) . ?
C2 C4 1.531(3) . ?
C3 H3A 0.9800 . ?
C3 H3B 0.9800 . ?
C3 H3C 0.9800 . ?
C4 H4A 0.9800 . ?
C4 H4B 0.9800 . ?
C4 H4C 0.9800 . ?
C5 H5A 0.9800 . ?
C5 H5B 0.9800 . ?
C5 H5C 0.9800 . ?
C6 C7 1.5277(19) . ?
C7 C8 1.516(2) . ?
C7 C9 1.521(2) . ?
C7 C10 1.542(3) . ?
C8 H8A 0.9800 . ?
C8 H8B 0.9800 . ?
C8 H8C 0.9800 . ?
C9 H9A 0.9800 . ?
C9 H9B 0.9800 . ?
C9 H9C 0.9800 . ?
C10 H10A 0.9800 . ?
C10 H10B 0.9800 . ?
C10 H10C 0.9800 . ?
C11 C12 1.5294(18) . ?
C12 C13 1.527(2) . ?
C12 C15 1.5313(19) . ?
C12 C14 1.537(2) . ?
C13 H13A 0.9800 . ?
C13 H13B 0.9800 . ?
C13 H13C 0.9800 . ?
C14 H14A 0.9800 . ?
C14 H14B 0.9800 . ?
C14 H14C 0.9800 . ?
C15 H15A 0.9800 . ?
C15 H15B 0.9800 . ?
C15 H15C 0.9800 . ?
C16 C17 1.5313(18) . ?
C17 C20 1.526(2) . ?
C17 C19 1.533(2) . ?
C17 C18 1.536(2) . ?
C18 H18A 0.9800 . ?
C18 H18B 0.9800 . ?
C18 H18C 0.9800 . ?
C19 H19A 0.9800 . ?
C19 H19B 0.9800 . ?
C19 H19C 0.9800 . ?
C20 H20A 0.9800 . ?
C20 H20B 0.9800 . ?
C20 H20C 0.9800 . ?
C21 C22 1.5361(19) . ?
C22 C25 1.516(2) . ?
C22 C24 1.527(2) . ?
C22 C23 1.534(3) . ?
C23 H23A 0.9800 . ?
C23 H23B 0.9800 . ?
C23 H23C 0.9800 . ?
C24 H24A 0.9800 . ?
C24 H24B 0.9800 . ?
C24 H24C 0.9800 . ?
C25 H25A 0.9800 . ?
C25 H25B 0.9800 . ?
C25 H25C 0.9800 . ?
C26 C27 1.537(2) . ?
C27 C28' 1.481(9) . ?
C27 C30' 1.48(2) . ?
C27 C28 1.509(2) . ?
C27 C30 1.522(3) . ?
C27 C29 1.556(3) . ?
C27 C29' 1.584(9) . ?
C28 H28A 0.9800 . ?
C28 H28B 0.9800 . ?
C28 H28C 0.9800 . ?
C29 H29A 0.9800 . ?
C29 H29B 0.9800 . ?
C29 H29C 0.9800 . ?
C30 H30A 0.9800 . ?
C30 H30B 0.9800 . ?
C30 H30C 0.9800 . ?
C28' H28D 0.9800 . ?
C28' H28E 0.9800 . ?
C28' H28F 0.9800 . ?
C29' H29D 0.9800 . ?
C29' H29E 0.9800 . ?
C29' H29F 0.9800 . ?
C30' H30D 0.9800 . ?
C30' H30E 0.9800 . ?
C30' H30F 0.9800 . ?
C31 C32 1.3833(19) . ?
C31 H31 0.9500 . ?
C32 C33 1.388(2) . ?
C32 H32 0.9500 . ?
C33 C34 1.390(2) . ?
C34 C35 1.3852(19) . ?
C34 H34 0.9500 . ?
C35 H35 0.9500 . ?

loop_
_geom_hbond_atom_site_label_D
_geom_hbond_atom_site_label_H
_geom_hbond_atom_site_label_A
_geom_hbond_distance_DH
_geom_hbond_distance_HA
_geom_hbond_distance_DA
_geom_hbond_angle_DHA
_geom_hbond_site_symmetry_A
_geom_hbond_publ_flag
O1W H1WA O8 0.80(2) 2.16(2) 2.9013(15) 156(2) 3_666 yes
O1W H1WB O6 0.71(3) 2.39(3) 2.9953(15) 144(2) 3_666 yes
N2 H2B O11 0.89(2) 2.38(2) 2.7855(17) 107.8(16) 4_566 yes

loop_
_geom_torsion_atom_site_label_1
_geom_torsion_atom_site_label_2
_geom_torsion_atom_site_label_3
_geom_torsion_atom_site_label_4
_geom_torsion
_geom_torsion_site_symmetry_1
_geom_torsion_site_symmetry_2
_geom_torsion_site_symmetry_3
_geom_torsion_site_symmetry_4
_geom_torsion_publ_flag
O11 Fe2 O13 Fe1 -132.98(6) . . . . ?
O4 Fe2 O13 Fe1 -43.00(7) . . . . ?
O9 Fe2 O13 Fe1 135.41(6) . . . . ?
O2 Fe2 O13 Fe1 48.14(6) . . . . ?
Mg1 Fe2 O13 Fe1 179.69(10) . . . . ?
O11 Fe2 O13 Mg1 47.33(6) . . . . ?
O4 Fe2 O13 Mg1 137.31(6) . . . . ?
O9 Fe2 O13 Mg1 -44.28(6) . . . . ?
O2 Fe2 O13 Mg1 -131.55(6) . . . . ?
O5 Fe1 O13 Fe2 -132.52(6) . . . . ?
O7 Fe1 O13 Fe2 130.30(6) . . . . ?
O3 Fe1 O13 Fe2 44.58(6) . . . . ?
O1 Fe1 O13 Fe2 -45.54(6) . . . . ?
O5 Fe1 O13 Mg1 47.16(6) . . . . ?
O7 Fe1 O13 Mg1 -50.02(6) . . . . ?
O3 Fe1 O13 Mg1 -135.74(6) . . . . ?
O1 Fe1 O13 Mg1 134.14(6) . . . . ?
Fe1 O1 C1 O2 15.9(2) . . . . ?
Fe1 O1 C1 C2 -163.34(10) . . . . ?
Fe2 O2 C1 O1 -12.6(2) . . . . ?
Fe2 O2 C1 C2 166.64(10) . . . . ?
O1 C1 C2 C3 -57.48(18) . . . . ?
O2 C1 C2 C3 123.21(15) . . . . ?
O1 C1 C2 C5 -179.74(15) . . . . ?
O2 C1 C2 C5 1.0(2) . . . . ?
O1 C1 C2 C4 61.10(19) . . . . ?
O2 C1 C2 C4 -118.21(17) . . . . ?
Fe1 O3 C6 O4 -6.0(2) . . . . ?
Fe1 O3 C6 C7 174.40(10) . . . . ?
Fe2 O4 C6 O3 9.9(2) . . . . ?
Fe2 O4 C6 C7 -170.42(10) . . . . ?
O3 C6 C7 C8 -5.9(2) . . . . ?
O4 C6 C7 C8 174.42(16) . . . . ?
O3 C6 C7 C9 115.29(15) . . . . ?
O4 C6 C7 C9 -64.39(18) . . . . ?
O3 C6 C7 C10 -126.91(17) . . . . ?
O4 C6 C7 C10 53.42(19) . . . . ?
Mg1 O6 C11 O5 20.4(2) . . . . ?
Mg1 O6 C11 C12 -158.09(9) . . . . ?
Fe1 O5 C11 O6 -9.3(2) . . . . ?
Fe1 O5 C11 C12 169.28(9) . . . . ?
O6 C11 C12 C13 -168.46(13) . . . . ?
O5 C11 C12 C13 12.90(17) . . . . ?
O6 C11 C12 C15 -46.87(16) . . . . ?
O5 C11 C12 C15 134.49(13) . . . . ?
O6 C11 C12 C14 71.82(15) . . . . ?
O5 C11 C12 C14 -106.82(14) . . . . ?
Mg1 O8 C16 O7 -33.29(19) . . . . ?
Mg1 O8 C16 C17 145.37(10) . . . . ?
Fe1 O7 C16 O8 30.43(19) . . . . ?
Fe1 O7 C16 C17 -148.23(10) . . . . ?
O8 C16 C17 C20 176.38(12) . . . . ?
O7 C16 C17 C20 -4.86(17) . . . . ?
O8 C16 C17 C19 53.53(15) . . . . ?
O7 C16 C17 C19 -127.70(13) . . . . ?
O8 C16 C17 C18 -64.78(15) . . . . ?
O7 C16 C17 C18 113.98(13) . . . . ?
Mg1 O10 C21 O9 -1.3(2) . . . . ?
Mg1 O10 C21 C22 179.47(10) . . . . ?
Fe2 O9 C21 O10 14.7(2) . . . . ?
Fe2 O9 C21 C22 -166.05(10) . . . . ?
O10 C21 C22 C25 -6.5(2) . . . . ?
O9 C21 C22 C25 174.22(16) . . . . ?
O10 C21 C22 C24 -128.77(16) . . . . ?
O9 C21 C22 C24 51.96(19) . . . . ?
O10 C21 C22 C23 113.51(16) . . . . ?
O9 C21 C22 C23 -65.76(17) . . . . ?
Mg1 O12 C26 O11 -1.4(2) . . . . ?
Mg1 O12 C26 C27 179.26(10) . . . . ?
Fe2 O11 C26 O12 2.2(2) . . . . ?
Fe2 O11 C26 C27 -178.45(10) . . . . ?
O12 C26 C27 C28' 14.2(7) . . . . ?
O11 C26 C27 C28' -165.1(7) . . . . ?
O12 C26 C27 C30' -124.0(9) . . . . ?
O11 C26 C27 C30' 56.6(9) . . . . ?
O12 C26 C27 C28 -169.25(16) . . . . ?
O11 C26 C27 C28 11.4(2) . . . . ?
O12 C26 C27 C30 67.05(19) . . . . ?
O11 C26 C27 C30 -112.30(17) . . . . ?
O12 C26 C27 C29 -48.99(18) . . . . ?
O11 C26 C27 C29 131.66(15) . . . . ?
O12 C26 C27 C29' 127.8(9) . . . . ?
O11 C26 C27 C29' -51.6(9) . . . . ?
C35 N1 C31 C32 -1.1(2) . . . . ?
Fe1 N1 C31 C32 171.29(10) . . . . ?
N1 C31 C32 C33 0.5(2) . . . . ?
C31 C32 C33 C34 0.5(2) . . . . ?
C31 C32 C33 N2 -176.77(12) . . . . ?
Fe2 N2 C33 C32 84.61(15) 4_566 . . . ?
Fe2 N2 C33 C34 -92.57(15) 4_566 . . . ?
C32 C33 C34 C35 -0.8(2) . . . . ?
N2 C33 C34 C35 176.43(13) . . . . ?
C31 N1 C35 C34 0.7(2) . . . . ?
Fe1 N1 C35 C34 -171.77(11) . . . . ?
C33 C34 C35 N1 0.2(2) . . . . ?
